data_9011007
loop_
_publ_author_name
'Barrett, C. S.'

_publ_section_title
;
 X-ray study of the alkali metals at low temperatures
 Locality: synthetic
 Sample: at T = 78 K
 Note: lattice parameters are average of 3 values
;
_journal_name_full 'Acta Crystallographica'
_journal_page_first 671
_journal_page_last 677
_journal_paper_doi 10.1107/S0365110X56001790
_journal_volume 9
_journal_year 1956
_chemical_formula_sum K
_chemical_name_common Potassium
_space_group_IT_number 229
_symmetry_space_group_name_Hall '-I 4 2 3'
_symmetry_space_group_name_H-M 'I m -3 m'
_cell_angle_alpha 90
_cell_angle_beta 90
_cell_angle_gamma 90
_cell_length_a 5.247
_cell_length_b 5.247
_cell_length_c 5.247
_cell_volume 144.455
_diffrn_ambient_temperature 78
_cell_formula_units_Z 2
_exptl_crystal_density_diffrn 0.899
_cod_original_sg_symbol_H-M 'I m 3 m'
_cod_database_code 9011007

loop_
_symmetry_equiv_pos_as_xyz
x,y,z
1/2+x,1/2+y,1/2+z
z,-x,y
1/2+z,1/2-x,1/2+y
-y,z,-x
1/2-y,1/2+z,1/2-x
x,-y,z
1/2+x,1/2-y,1/2+z
-z,x,-y
1/2-z,1/2+x,1/2-y
y,-z,x
1/2+y,1/2-z,1/2+x
-x,y,-z
1/2-x,1/2+y,1/2-z
x,-z,-y
1/2+x,1/2-z,1/2-y
-z,y,x
1/2-z,1/2+y,1/2+x
y,-x,-z
1/2+y,1/2-x,1/2-z
-x,z,y
1/2-x,1/2+z,1/2+y
z,-y,-x
1/2+z,1/2-y,1/2-x
-y,x,z
1/2-y,1/2+x,1/2+z
x,z,y
1/2+x,1/2+z,1/2+y
-z,-y,-x
1/2-z,1/2-y,1/2-x
y,x,z
1/2+y,1/2+x,1/2+z
-x,-z,-y
1/2-x,1/2-z,1/2-y
z,y,x
1/2+z,1/2+y,1/2+x
-y,-x,-z
1/2-y,1/2-x,1/2-z
z,x,-y
1/2+z,1/2+x,1/2-y
-y,-z,x
1/2-y,1/2-z,1/2+x
x,y,-z
1/2+x,1/2+y,1/2-z
-z,-x,y
1/2-z,1/2-x,1/2+y
y,z,-x
1/2+y,1/2+z,1/2-x
-x,-y,z
1/2-x,1/2-y,1/2+z
-z,x,y
1/2-z,1/2+x,1/2+y
y,-z,-x
1/2+y,1/2-z,1/2-x
-x,y,z
1/2-x,1/2+y,1/2+z
z,-x,-y
1/2+z,1/2-x,1/2-y
-y,z,x
1/2-y,1/2+z,1/2+x
x,-y,-z
1/2+x,1/2-y,1/2-z
-x,z,-y
1/2-x,1/2+z,1/2-y
z,-y,x
1/2+z,1/2-y,1/2+x
-y,x,-z
1/2-y,1/2+x,1/2-z
x,-z,y
1/2+x,1/2-z,1/2+y
-z,y,-x
1/2-z,1/2+y,1/2-x
y,-x,z
1/2+y,1/2-x,1/2+z
-x,-z,y
1/2-x,1/2-z,1/2+y
z,y,-x
1/2+z,1/2+y,1/2-x
-y,-x,z
1/2-y,1/2-x,1/2+z
x,z,-y
1/2+x,1/2+z,1/2-y
-z,-y,x
1/2-z,1/2-y,1/2+x
y,x,-z
1/2+y,1/2+x,1/2-z
-z,-x,-y
1/2-z,1/2-x,1/2-y
y,z,x
1/2+y,1/2+z,1/2+x
-x,-y,-z
1/2-x,1/2-y,1/2-z
z,x,y
1/2+z,1/2+x,1/2+y
-y,-z,-x
1/2-y,1/2-z,1/2-x

loop_
_atom_site_label
_atom_site_fract_x
_atom_site_fract_y
_atom_site_fract_z
K 0.00000 0.00000 0.00000

loop_
_cod_related_entry_id
_cod_related_entry_database
_cod_related_entry_code
1 ChemSpider 4575326
2 MPOD 1000081
3 AMCSD 0009189
4 AMCSD 0011218

_database_code_amcsd 0009189

loop_
_citation_author_citation_id
_citation_author_name
2 'Wyckoff, R. W. G.'

loop_
_citation_id
_citation_coordinate_linkage
_citation_title
_citation_country
_citation_page_first
_citation_page_last
_citation_year
_citation_journal_abbrev
_citation_journal_volume
_citation_journal_issue
_citation_journal_id_ASTM
_citation_journal_id_ISSN
_citation_book_title
_citation_book_publisher
_citation_book_publisher_city
_citation_book_id_ISBN
_citation_special_details
2 yes
;Crystal Structures
;
US 7 83 1963 'Crystal Structures' 1 . . . . 'Interscience Publishers' 'New York, London, Sydney' .
;The Wyckoff, R. W. G. book contains republication of the atomic coordinates
of this structure.
;
